data_7240292
loop_
_publ_author_name
'Yin, Zhao-Kun'
'Feng, Zi-Ming'
'Jiang, Jian-Shuang'
'Zhang, Xu'
'Zhang, Pei-Cheng'
'Yang, Ya-Nan'

_publ_section_title
;
 New diterpenoid quinones derived from Salvia miltiorrhiza and their
 cytotoxic and neuroprotective activities
;
_journal_issue 24
_journal_name_full 'RSC Advances'
_journal_page_first 14235
_journal_page_last 14242
_journal_paper_doi 10.1039/D0RA02022B
_journal_volume 10
_journal_year 2020
_chemical_formula_moiety 'C19 H20 O5'
_chemical_formula_sum 'C19 H20 O5'
_chemical_formula_weight 328.35
_space_group_crystal_system hexagonal
_space_group_IT_number 172
_space_group_name_Hall 'P 64'
_space_group_name_H-M_alt 'P 64'
_atom_sites_solution_hydrogens geom
_audit_creation_date 2019-07-10
_audit_creation_method
;
  Olex2 1.1
  (compiled 2011.02.15 svn.r1672, GUI svn.r3494)
;
_audit_update_record
;
2020-01-03 deposited with the CCDC.	2020-03-22 downloaded from the CCDC.
;
_cell_angle_alpha 90
_cell_angle_beta 90
_cell_angle_gamma 120
_cell_formula_units_Z 6
_cell_length_a 14.63788(16)
_cell_length_b 14.63788(16)
_cell_length_c 13.6616(2)
_cell_measurement_reflns_used 9375
_cell_measurement_temperature 109.90(10)
_cell_measurement_theta_max 70.9700
_cell_measurement_theta_min 3.4850
_cell_volume 2535.06(5)
_computing_cell_refinement
;
CrysAlisPro, Agilent Technologies,
Version 1.171.37.35 (release 13-08-2014 CrysAlis171 .NET)
(compiled Aug 13 2014,18:06:01)
;
_computing_data_collection
;
CrysAlisPro, Agilent Technologies,
Version 1.171.37.35 (release 13-08-2014 CrysAlis171 .NET)
(compiled Aug 13 2014,18:06:01)
;
_computing_data_reduction
;
CrysAlisPro, Agilent Technologies,
Version 1.171.37.35 (release 13-08-2014 CrysAlis171 .NET)
(compiled Aug 13 2014,18:06:01)
;
_computing_molecular_graphics
;
O. V. Dolomanov, L. J. Bourhis, R. J. Gildea, J. A. K. Howard and H. Puschmann,
OLEX2: a complete structure solution, refinement and analysis program.
J. Appl. Cryst. (2009). 42, 339-341.
;
_computing_publication_material
;
O. V. Dolomanov, L. J. Bourhis, R. J. Gildea, J. A. K. Howard and H. Puschmann,
OLEX2: a complete structure solution, refinement and analysis program.
J. Appl. Cryst. (2009). 42, 339-341.
;
_computing_structure_refinement 'SHELXL-2014/7 (Sheldrick, 2014)'
_diffrn_ambient_environment N~2~
_diffrn_ambient_temperature 109.90(10)
_diffrn_detector 'CCD plate'
_diffrn_detector_area_resol_mean 16.0971
_diffrn_detector_type Eos
_diffrn_measured_fraction_theta_full 0.9987
_diffrn_measured_fraction_theta_max 0.9301
_diffrn_measurement_details
;
#__ type_ start__ end____ width___ exp.time_
  1 omega   12.00  105.00   1.0000    1.0000
omega____ theta____ kappa____ phi______ frames
    -       36.7919   24.0000  121.0000 93

#__ type_ start__ end____ width___ exp.time_
  2 omega   57.00  102.00   1.0000    1.0000
omega____ theta____ kappa____ phi______ frames
    -       36.7919   57.0000  150.0000 45

#__ type_ start__ end____ width___ exp.time_
  3 omega   81.00  175.00   1.0000    1.5000
omega____ theta____ kappa____ phi______ frames
    -      108.0000   77.0000  150.0000 94

#__ type_ start__ end____ width___ exp.time_
  4 omega   90.00  116.00   1.0000    1.5000
omega____ theta____ kappa____ phi______ frames
    -      108.0000   61.0000  150.0000 26

#__ type_ start__ end____ width___ exp.time_
  5 omega   41.00   86.00   1.0000    1.5000
omega____ theta____ kappa____ phi______ frames
    -      108.0000  -30.0000  120.0000 45

#__ type_ start__ end____ width___ exp.time_
  6 omega   41.00  123.00   1.0000    1.5000
omega____ theta____ kappa____ phi______ frames
    -      108.0000  -77.0000  120.0000 82

#__ type_ start__ end____ width___ exp.time_
  7 omega   71.00   96.00   1.0000    1.5000
omega____ theta____ kappa____ phi______ frames
    -      108.0000   15.0000  -60.0000 25

#__ type_ start__ end____ width___ exp.time_
  8 omega   89.00  115.00   1.0000    1.5000
omega____ theta____ kappa____ phi______ frames
    -      108.0000   30.0000  -90.0000 26

#__ type_ start__ end____ width___ exp.time_
  9 omega   88.00  115.00   1.0000    1.5000
omega____ theta____ kappa____ phi______ frames
    -      108.0000   30.0000 -120.0000 27

#__ type_ start__ end____ width___ exp.time_
 10 omega   95.00  120.00   1.0000    1.5000
omega____ theta____ kappa____ phi______ frames
    -      108.0000   45.0000 -150.0000 25

#__ type_ start__ end____ width___ exp.time_
 11 omega  126.00  174.00   1.0000    1.5000
omega____ theta____ kappa____ phi______ frames
    -      108.0000   77.0000 -150.0000 48

#__ type_ start__ end____ width___ exp.time_
 12 omega  126.00  174.00   1.0000    1.5000
omega____ theta____ kappa____ phi______ frames
    -      108.0000   77.0000 -120.0000 48

#__ type_ start__ end____ width___ exp.time_
 13 omega  125.00  175.00   1.0000    1.5000
omega____ theta____ kappa____ phi______ frames
    -      108.0000   77.0000 -180.0000 50

#__ type_ start__ end____ width___ exp.time_
 14 omega   97.00  123.00   1.0000    1.5000
omega____ theta____ kappa____ phi______ frames
    -      108.0000   45.0000 -180.0000 26

#__ type_ start__ end____ width___ exp.time_
 15 omega   90.00  117.00   1.0000    1.5000
omega____ theta____ kappa____ phi______ frames
    -      108.0000   61.0000 -150.0000 27

#__ type_ start__ end____ width___ exp.time_
 16 omega   90.00  116.00   1.0000    1.5000
omega____ theta____ kappa____ phi______ frames
    -      108.0000   61.0000 -120.0000 26

#__ type_ start__ end____ width___ exp.time_
 17 omega   87.00  113.00   1.0000    1.5000
omega____ theta____ kappa____ phi______ frames
    -      108.0000   30.0000 -150.0000 26

#__ type_ start__ end____ width___ exp.time_
 18 omega   90.00  116.00   1.0000    1.5000
omega____ theta____ kappa____ phi______ frames
    -      108.0000   61.0000 -180.0000 26

#__ type_ start__ end____ width___ exp.time_
 19 omega   81.00  107.00   1.0000    1.5000
omega____ theta____ kappa____ phi______ frames
    -      108.0000   77.0000 -180.0000 26

#__ type_ start__ end____ width___ exp.time_
 20 omega   81.00  107.00   1.0000    1.5000
omega____ theta____ kappa____ phi______ frames
    -      108.0000   77.0000 -150.0000 26

#__ type_ start__ end____ width___ exp.time_
 21 omega   81.00  106.00   1.0000    1.5000
omega____ theta____ kappa____ phi______ frames
    -      108.0000   77.0000 -120.0000 25

#__ type_ start__ end____ width___ exp.time_
 22 omega   71.00   96.00   1.0000    1.5000
omega____ theta____ kappa____ phi______ frames
    -      108.0000   15.0000  -90.0000 25

#__ type_ start__ end____ width___ exp.time_
 23 omega   60.00   85.00   1.0000    1.5000
omega____ theta____ kappa____ phi______ frames
    -      108.0000  -30.0000 -180.0000 25

#__ type_ start__ end____ width___ exp.time_
 24 omega   44.00   75.00   1.0000    1.0000
omega____ theta____ kappa____ phi______ frames
    -       36.7919   57.0000 -150.0000 31

#__ type_ start__ end____ width___ exp.time_
 25 omega   32.00   79.00   1.0000    1.0000
omega____ theta____ kappa____ phi______ frames
    -       36.7919   37.0000 -150.0000 47

#__ type_ start__ end____ width___ exp.time_
 26 omega   19.00   68.00   1.0000    1.0000
omega____ theta____ kappa____ phi______ frames
    -       36.7919   37.0000  -60.0000 49

#__ type_ start__ end____ width___ exp.time_
 27 omega   14.00   81.00   1.0000    1.0000
omega____ theta____ kappa____ phi______ frames
    -       36.7919   77.0000 -150.0000 67

#__ type_ start__ end____ width___ exp.time_
 28 omega   80.00  106.00   1.0000    1.0000
omega____ theta____ kappa____ phi______ frames
    -       36.7919  178.0000 -120.0000 26

#__ type_ start__ end____ width___ exp.time_
 29 omega   60.00   91.00   1.0000    1.0000
omega____ theta____ kappa____ phi______ frames
    -       36.7919  178.0000 -180.0000 31

#__ type_ start__ end____ width___ exp.time_
 30 omega   57.00   82.00   1.0000    1.0000
omega____ theta____ kappa____ phi______ frames
    -       36.7919  178.0000    0.0000 25

#__ type_ start__ end____ width___ exp.time_
 31 omega   -2.00   28.00   1.0000    1.0000
omega____ theta____ kappa____ phi______ frames
    -       36.7919  -99.0000  -60.0000 30

#__ type_ start__ end____ width___ exp.time_
 32 omega   16.00   55.00   1.0000    1.0000
omega____ theta____ kappa____ phi______ frames
    -       36.7919  -77.0000 -120.0000 39

#__ type_ start__ end____ width___ exp.time_
 33 omega  -21.00    4.00   1.0000    1.0000
omega____ theta____ kappa____ phi______ frames
    -       36.7919  -77.0000 -120.0000 25
;
_diffrn_measurement_device 'four-circle diffractometer'
_diffrn_measurement_device_type 'Xcalibur, Eos, Gemini'
_diffrn_measurement_method '\w scans'
_diffrn_orient_matrix_UB_11 -0.1086081000
_diffrn_orient_matrix_UB_12 -0.0935396000
_diffrn_orient_matrix_UB_13 -0.0281819000
_diffrn_orient_matrix_UB_21 0.0516233000
_diffrn_orient_matrix_UB_22 -0.0670915000
_diffrn_orient_matrix_UB_23 -0.0228145000
_diffrn_orient_matrix_UB_31 -0.0177086000
_diffrn_orient_matrix_UB_32 -0.0389786000
_diffrn_orient_matrix_UB_33 0.1067474000
_diffrn_radiation_monochromator graphite
_diffrn_radiation_probe x-ray
_diffrn_radiation_type 'Cu K\a'
_diffrn_radiation_wavelength 1.54184
_diffrn_reflns_av_R_equivalents 0.0262
_diffrn_reflns_av_unetI/netI 0.0176
_diffrn_reflns_Laue_measured_fraction_full 0.999
_diffrn_reflns_Laue_measured_fraction_max 0.995
_diffrn_reflns_limit_h_max 16
_diffrn_reflns_limit_h_min -16
_diffrn_reflns_limit_k_max 16
_diffrn_reflns_limit_k_min -17
_diffrn_reflns_limit_l_max 16
_diffrn_reflns_limit_l_min -15
_diffrn_reflns_number 14929
_diffrn_reflns_point_group_measured_fraction_full 0.944
_diffrn_reflns_point_group_measured_fraction_max 0.931
_diffrn_reflns_theta_full 67.684
_diffrn_reflns_theta_max 71.127
_diffrn_reflns_theta_min 4.759
_diffrn_source 'Enhance (Cu) X-ray Source'
_exptl_absorpt_coefficient_mu 0.767
_exptl_absorpt_correction_T_max 1.00000
_exptl_absorpt_correction_T_min 0.79531
_exptl_absorpt_correction_type multi-scan
_exptl_absorpt_process_details
;
CrysAlisPro, Agilent Technologies,
Version 1.171.37.35 (release 13-08-2014 CrysAlis171 .NET)
(compiled Aug 13 2014,18:06:01)
Empirical absorption correction using spherical harmonics,
 implemented in SCALE3 ABSPACK scaling algorithm.
;
_exptl_crystal_density_diffrn 1.290
_exptl_crystal_F_000 1044
_exptl_crystal_size_max 0.400
_exptl_crystal_size_mid 0.350
_exptl_crystal_size_min 0.300
_refine_diff_density_max 0.164
_refine_diff_density_min -0.265
_refine_diff_density_rms 0.065
_refine_ls_abs_structure_details
;
 Flack x determined using 1315 quotients [(I+)-(I-)]/[(I+)+(I-)]
 (Parsons, Flack and Wagner, Acta Cryst. B69 (2013) 249-259).
;
_refine_ls_abs_structure_Flack 0.09(6)
_refine_ls_extinction_method none
_refine_ls_goodness_of_fit_ref 1.082
_refine_ls_hydrogen_treatment constr
_refine_ls_matrix_type full
_refine_ls_number_parameters 222
_refine_ls_number_reflns 3057
_refine_ls_number_restraints 1
_refine_ls_restrained_S_all 1.082
_refine_ls_R_factor_all 0.0308
_refine_ls_R_factor_gt 0.0305
_refine_ls_shift/su_max 0.007
_refine_ls_shift/su_mean 0.002
_refine_ls_structure_factor_coef Fsqd
_refine_ls_weighting_details 'w=1/[\s^2^(Fo^2^)+(0.0515P)^2^+0.2914P] where P=(Fo^2^+2Fc^2^)/3'
_refine_ls_weighting_scheme calc
_refine_ls_wR_factor_gt 0.0769
_refine_ls_wR_factor_ref 0.0771
_reflns_Friedel_coverage 0.792
_reflns_Friedel_fraction_full 0.883
_reflns_Friedel_fraction_max 0.861
_reflns_number_gt 3026
_reflns_number_total 3057
_reflns_threshold_expression 'I > 2\s(I)'
_cod_data_source_file d0ra02022b2.cif
_cod_data_source_block exp_6141
_cod_depositor_comments 'Adding full bibliography for 7240292.cif.'
_cod_original_cell_volume 2535.06(7)
_cod_database_code 7240292
_reflns_odcompleteness_completeness 99.87
_reflns_odcompleteness_iscentric 1
_reflns_odcompleteness_theta 66.97
_shelx_estimated_absorpt_t_max 0.803
_shelx_estimated_absorpt_t_min 0.749
_shelx_shelxl_version_number 2014/7
_shelx_space_group_comment
;
The symmetry employed for this shelxl refinement is uniquely defined
by the following loop, which should always be used as a source of
symmetry information in preference to the above space-group names.
They are only intended as comments.
;

loop_
_space_group_symop_operation_xyz
'x, y, z'
'x-y, x, z+2/3'
'-y, x-y, z+1/3'
'-x, -y, z'
'-x+y, -x, z+2/3'
'y, -x+y, z+1/3'

loop_
_atom_site_label
_atom_site_type_symbol
_atom_site_fract_x
_atom_site_fract_y
_atom_site_fract_z
_atom_site_U_iso_or_equiv
_atom_site_adp_type
_atom_site_occupancy
_atom_site_site_symmetry_order
_atom_site_calc_flag
_atom_site_refinement_flags_posn
_atom_site_refinement_flags_adp
_atom_site_refinement_flags_occupancy
_atom_site_disorder_assembly
_atom_site_disorder_group
O1 O -1.00124(11) -0.19099(11) -0.31479(11) 0.0206(3) Uani 1 1 d . . . . .
O4 O -1.08040(10) -0.48496(11) -0.19234(10) 0.0194(3) Uani 1 1 d . . . . .
H4 H -1.0328 -0.5007 -0.1866 0.029 Uiso 0.5 1 calc R U P A -1
O5 O -1.09899(10) -0.52382(11) -0.03241(11) 0.0202(3) Uani 1 1 d . . . . .
H5 H -1.0366 -0.5108 -0.0394 0.030 Uiso 0.5 1 calc R U P B -2
O2 O -1.05261(11) -0.26184(11) -0.16530(11) 0.0220(3) Uani 1 1 d . . . . .
O3 O -1.37075(11) -0.49161(12) -0.16098(11) 0.0224(3) Uani 1 1 d . . . . .
C1 C -1.06537(15) -0.27083(15) -0.25220(15) 0.0175(4) Uani 1 1 d . . . . .
C7 C -1.12755(14) -0.32713(15) -0.40857(15) 0.0163(4) Uani 1 1 d . . . . .
C3 C -1.24372(14) -0.44670(14) -0.28521(15) 0.0166(4) Uani 1 1 d . . . . .
C4 C -1.31498(15) -0.49999(16) -0.36096(16) 0.0208(4) Uani 1 1 d . . . . .
H4A H -1.3798 -0.5619 -0.3462 0.025 Uiso 1 1 calc R U . . .
C15 C -1.23037(14) -0.50364(14) -0.10866(15) 0.0156(4) Uani 1 1 d . . . . .
C6 C -1.19983(15) -0.37424(16) -0.48379(15) 0.0190(4) Uani 1 1 d . . . . .
C8 C -1.02652(15) -0.22471(15) -0.41569(15) 0.0182(4) Uani 1 1 d . . . . .
H8 H -0.9707 -0.2376 -0.4432 0.022 Uiso 1 1 calc R U . . .
C16 C -1.29941(14) -0.53211(15) -0.01807(14) 0.0172(4) Uani 1 1 d . . . . .
H16 H -1.3219 -0.6060 0.0022 0.021 Uiso 1 1 calc R U . . .
C18 C -1.13074(14) -0.50318(14) -0.11176(15) 0.0152(4) Uani 1 1 d . . . . .
C2 C -1.14817(14) -0.35760(15) -0.31201(14) 0.0150(4) Uani 1 1 d . . . . .
C11 C -1.18102(16) -0.31856(18) -0.58199(16) 0.0243(4) Uani 1 1 d . . . . .
C14 C -1.27544(14) -0.48049(14) -0.18326(15) 0.0164(4) Uani 1 1 d . . . . .
C17 C -1.39511(15) -0.52738(17) -0.05984(15) 0.0223(4) Uani 1 1 d . . . . .
H17A H -1.4592 -0.5980 -0.0571 0.027 Uiso 1 1 calc R U . . .
H17B H -1.4080 -0.4778 -0.0211 0.027 Uiso 1 1 calc R U . . .
C10 C -1.07437(16) -0.21238(17) -0.58275(16) 0.0248(4) Uani 1 1 d . . . . .
H10A H -1.0178 -0.2268 -0.6027 0.030 Uiso 1 1 calc R U . . .
H10B H -1.0784 -0.1657 -0.6330 0.030 Uiso 1 1 calc R U . . .
C5 C -1.29365(16) -0.46475(16) -0.45781(16) 0.0225(4) Uani 1 1 d . . . . .
H5A H -1.3442 -0.5033 -0.5071 0.027 Uiso 1 1 calc R U . . .
C9 C -1.04331(16) -0.15305(16) -0.48465(16) 0.0226(4) Uani 1 1 d . . . . .
H9A H -0.9778 -0.0841 -0.4916 0.027 Uiso 1 1 calc R U . . .
H9B H -1.1002 -0.1411 -0.4603 0.027 Uiso 1 1 calc R U . . .
C19 C -1.24832(15) -0.45786(18) 0.06834(17) 0.0260(5) Uani 1 1 d . . . . .
H19A H -1.2217 -0.3849 0.0471 0.039 Uiso 1 1 calc R U . . .
H19B H -1.1897 -0.4655 0.0933 0.039 Uiso 1 1 calc R U . . .
H19C H -1.3007 -0.4754 0.1203 0.039 Uiso 1 1 calc R U . . .
C13 C -1.1812(2) -0.3879(2) -0.66605(18) 0.0390(6) Uani 1 1 d . . . . .
H13A H -1.2496 -0.4532 -0.6684 0.058 Uiso 1 1 calc R U . . .
H13B H -1.1251 -0.4050 -0.6554 0.058 Uiso 1 1 calc R U . . .
H13C H -1.1689 -0.3499 -0.7281 0.058 Uiso 1 1 calc R U . . .
C12 C -1.27102(18) -0.2937(2) -0.59719(19) 0.0363(6) Uani 1 1 d . . . . .
H12A H -1.2677 -0.2453 -0.5459 0.054 Uiso 1 1 calc R U . . .
H12B H -1.3392 -0.3592 -0.5939 0.054 Uiso 1 1 calc R U . . .
H12C H -1.2633 -0.2607 -0.6614 0.054 Uiso 1 1 calc R U . . .

loop_
_atom_site_aniso_label
_atom_site_aniso_U_11
_atom_site_aniso_U_22
_atom_site_aniso_U_33
_atom_site_aniso_U_23
_atom_site_aniso_U_13
_atom_site_aniso_U_12
O1 0.0183(6) 0.0213(7) 0.0184(8) 0.0011(5) 0.0002(5) 0.0070(5)
O4 0.0205(6) 0.0286(7) 0.0159(8) 0.0022(5) 0.0029(5) 0.0174(6)
O5 0.0204(6) 0.0300(7) 0.0161(8) 0.0028(5) -0.0008(5) 0.0170(6)
O2 0.0240(7) 0.0269(7) 0.0160(8) -0.0025(6) -0.0029(6) 0.0133(6)
O3 0.0160(6) 0.0364(8) 0.0189(8) 0.0082(6) 0.0036(5) 0.0162(6)
C1 0.0162(8) 0.0216(9) 0.0187(11) -0.0003(7) -0.0007(7) 0.0124(7)
C7 0.0159(8) 0.0199(9) 0.0172(10) 0.0025(7) 0.0027(7) 0.0121(8)
C3 0.0156(8) 0.0206(9) 0.0169(10) 0.0029(7) 0.0003(7) 0.0116(7)
C4 0.0166(9) 0.0228(9) 0.0205(11) 0.0031(7) -0.0012(7) 0.0080(8)
C15 0.0152(8) 0.0165(8) 0.0154(10) 0.0020(7) 0.0025(7) 0.0080(7)
C6 0.0193(9) 0.0264(10) 0.0144(10) -0.0001(8) -0.0010(7) 0.0137(8)
C8 0.0163(9) 0.0215(9) 0.0176(11) 0.0017(7) 0.0026(7) 0.0101(8)
C16 0.0142(8) 0.0203(8) 0.0172(10) 0.0036(7) 0.0028(7) 0.0087(7)
C18 0.0154(8) 0.0152(8) 0.0163(9) -0.0003(6) -0.0004(7) 0.0086(7)
C2 0.0158(8) 0.0199(9) 0.0141(9) 0.0001(7) 0.0002(7) 0.0126(7)
C11 0.0237(10) 0.0349(11) 0.0140(11) 0.0050(8) 0.0015(8) 0.0144(9)
C14 0.0143(8) 0.0178(9) 0.0184(10) 0.0016(7) 0.0020(7) 0.0089(7)
C17 0.0169(9) 0.0321(10) 0.0195(11) 0.0064(8) 0.0037(7) 0.0134(8)
C10 0.0256(10) 0.0321(11) 0.0180(11) 0.0077(8) 0.0050(8) 0.0154(9)
C5 0.0189(9) 0.0276(10) 0.0183(11) -0.0017(8) -0.0056(8) 0.0097(8)
C9 0.0234(9) 0.0235(10) 0.0223(12) 0.0064(8) 0.0046(8) 0.0129(8)
C19 0.0181(9) 0.0371(11) 0.0204(12) -0.0048(9) 0.0023(8) 0.0122(8)
C13 0.0408(13) 0.0484(15) 0.0166(12) -0.0039(10) 0.0036(9) 0.0139(12)
C12 0.0298(11) 0.0580(15) 0.0245(13) 0.0174(11) -0.0004(9) 0.0246(11)

loop_
_atom_type_symbol
_atom_type_description
_atom_type_scat_dispersion_real
_atom_type_scat_dispersion_imag
_atom_type_scat_source
C C 0.0181 0.0091 'International Tables Vol C Tables 4.2.6.8 and 6.1.1.4'
H H 0.0000 0.0000 'International Tables Vol C Tables 4.2.6.8 and 6.1.1.4'
O O 0.0492 0.0322 'International Tables Vol C Tables 4.2.6.8 and 6.1.1.4'

loop_
_geom_angle_atom_site_label_1
_geom_angle_atom_site_label_2
_geom_angle_atom_site_label_3
_geom_angle
_geom_angle_site_symmetry_1
_geom_angle_site_symmetry_3
_geom_angle_publ_flag
C1 O1 C8 110.70(14) . . ?
C18 O4 H4 109.5 . . ?
C18 O5 H5 109.5 . . ?
C14 O3 C17 107.95(15) . . ?
O1 C1 C2 107.67(16) . . ?
O2 C1 O1 121.41(18) . . ?
O2 C1 C2 130.83(19) . . ?
C6 C7 C8 125.30(18) . . ?
C2 C7 C6 124.05(18) . . ?
C2 C7 C8 109.55(17) . . ?
C4 C3 C2 116.39(18) . . ?
C4 C3 C14 119.38(17) . . ?
C2 C3 C14 124.02(17) . . ?
C3 C4 H4A 119.1 . . ?
C3 C4 C5 121.90(18) . . ?
C5 C4 H4A 119.1 . . ?
C18 C15 C16 123.56(17) . . ?
C14 C15 C16 110.08(16) . . ?
C14 C15 C18 126.35(18) . . ?
C7 C6 C11 119.90(18) . . ?
C7 C6 C5 115.33(19) . . ?
C5 C6 C11 124.15(18) . . ?
O1 C8 C7 103.67(15) . . ?
O1 C8 H8 109.1 . . ?
O1 C8 C9 117.19(16) . . ?
C7 C8 H8 109.1 . . ?
C7 C8 C9 108.24(16) . . ?
C9 C8 H8 109.1 . . ?
C15 C16 H16 109.6 . . ?
C15 C16 C17 100.40(15) . . ?
C15 C16 C19 114.44(16) . . ?
C17 C16 H16 109.6 . . ?
C19 C16 H16 109.6 . . ?
C19 C16 C17 112.74(17) . . ?
O4 C18 C15 119.89(17) . . ?
O5 C18 O4 122.86(16) . . ?
O5 C18 C15 117.23(17) . . ?
C7 C2 C1 107.27(17) . . ?
C7 C2 C3 120.44(18) . . ?
C3 C2 C1 131.21(18) . . ?
C6 C11 C10 111.29(17) . . ?
C6 C11 C13 111.5(2) . . ?
C6 C11 C12 107.29(17) . . ?
C13 C11 C10 108.96(18) . . ?
C13 C11 C12 109.7(2) . . ?
C12 C11 C10 108.11(19) . . ?
O3 C14 C3 112.66(16) . . ?
C15 C14 O3 113.84(18) . . ?
C15 C14 C3 133.50(17) . . ?
O3 C17 C16 107.56(15) . . ?
O3 C17 H17A 110.2 . . ?
O3 C17 H17B 110.2 . . ?
C16 C17 H17A 110.2 . . ?
C16 C17 H17B 110.2 . . ?
H17A C17 H17B 108.5 . . ?
C11 C10 H10A 108.5 . . ?
C11 C10 H10B 108.5 . . ?
H10A C10 H10B 107.5 . . ?
C9 C10 C11 115.07(17) . . ?
C9 C10 H10A 108.5 . . ?
C9 C10 H10B 108.5 . . ?
C4 C5 H5A 119.2 . . ?
C6 C5 C4 121.55(18) . . ?
C6 C5 H5A 119.2 . . ?
C8 C9 C10 104.77(16) . . ?
C8 C9 H9A 110.8 . . ?
C8 C9 H9B 110.8 . . ?
C10 C9 H9A 110.8 . . ?
C10 C9 H9B 110.8 . . ?
H9A C9 H9B 108.9 . . ?
C16 C19 H19A 109.5 . . ?
C16 C19 H19B 109.5 . . ?
C16 C19 H19C 109.5 . . ?
H19A C19 H19B 109.5 . . ?
H19A C19 H19C 109.5 . . ?
H19B C19 H19C 109.5 . . ?
C11 C13 H13A 109.5 . . ?
C11 C13 H13B 109.5 . . ?
C11 C13 H13C 109.5 . . ?
H13A C13 H13B 109.5 . . ?
H13A C13 H13C 109.5 . . ?
H13B C13 H13C 109.5 . . ?
C11 C12 H12A 109.5 . . ?
C11 C12 H12B 109.5 . . ?
C11 C12 H12C 109.5 . . ?
H12A C12 H12B 109.5 . . ?
H12A C12 H12C 109.5 . . ?
H12B C12 H12C 109.5 . . ?

loop_
_geom_bond_atom_site_label_1
_geom_bond_atom_site_label_2
_geom_bond_distance
_geom_bond_site_symmetry_2
_geom_bond_publ_flag
O1 C1 1.372(2) . ?
O1 C8 1.449(2) . ?
O4 H4 0.8400 . ?
O4 C18 1.277(2) . ?
O5 H5 0.8400 . ?
O5 C18 1.274(2) . ?
O2 C1 1.199(3) . ?
O3 C14 1.356(2) . ?
O3 C17 1.457(2) . ?
C1 C2 1.487(3) . ?
C7 C6 1.386(3) . ?
C7 C8 1.492(3) . ?
C7 C2 1.377(3) . ?
C3 C4 1.398(3) . ?
C3 C2 1.403(3) . ?
C3 C14 1.473(3) . ?
C4 H4A 0.9500 . ?
C4 C5 1.398(3) . ?
C15 C16 1.518(3) . ?
C15 C18 1.456(2) . ?
C15 C14 1.346(3) . ?
C6 C11 1.522(3) . ?
C6 C5 1.396(3) . ?
C8 H8 1.0000 . ?
C8 C9 1.519(3) . ?
C16 H16 1.0000 . ?
C16 C17 1.546(2) . ?
C16 C19 1.524(3) . ?
C11 C10 1.558(3) . ?
C11 C13 1.532(3) . ?
C11 C12 1.547(3) . ?
C17 H17A 0.9900 . ?
C17 H17B 0.9900 . ?
C10 H10A 0.9900 . ?
C10 H10B 0.9900 . ?
C10 C9 1.537(3) . ?
C5 H5A 0.9500 . ?
C9 H9A 0.9900 . ?
C9 H9B 0.9900 . ?
C19 H19A 0.9800 . ?
C19 H19B 0.9800 . ?
C19 H19C 0.9800 . ?
C13 H13A 0.9800 . ?
C13 H13B 0.9800 . ?
C13 H13C 0.9800 . ?
C12 H12A 0.9800 . ?
C12 H12B 0.9800 . ?
C12 H12C 0.9800 . ?

loop_
_geom_torsion_atom_site_label_1
_geom_torsion_atom_site_label_2
_geom_torsion_atom_site_label_3
_geom_torsion_atom_site_label_4
_geom_torsion
_geom_torsion_site_symmetry_1
_geom_torsion_site_symmetry_2
_geom_torsion_site_symmetry_3
_geom_torsion_site_symmetry_4
_geom_torsion_publ_flag
O1 C1 C2 C7 2.09(19) . . . . ?
O1 C1 C2 C3 -165.71(18) . . . . ?
O1 C8 C9 C10 -176.97(15) . . . . ?
O2 C1 C2 C7 178.65(18) . . . . ?
O2 C1 C2 C3 10.8(3) . . . . ?
C1 O1 C8 C7 10.92(19) . . . . ?
C1 O1 C8 C9 130.07(17) . . . . ?
C7 C6 C11 C10 2.1(3) . . . . ?
C7 C6 C11 C13 124.0(2) . . . . ?
C7 C6 C11 C12 -116.0(2) . . . . ?
C7 C6 C5 C4 4.3(3) . . . . ?
C7 C8 C9 C10 -60.3(2) . . . . ?
C3 C4 C5 C6 0.0(3) . . . . ?
C4 C3 C2 C1 165.66(18) . . . . ?
C4 C3 C2 C7 -0.8(3) . . . . ?
C4 C3 C14 O3 -49.2(2) . . . . ?
C4 C3 C14 C15 129.9(2) . . . . ?
C15 C16 C17 O3 -3.9(2) . . . . ?
C6 C7 C8 O1 158.91(17) . . . . ?
C6 C7 C8 C9 33.8(3) . . . . ?
C6 C7 C2 C1 -163.77(17) . . . . ?
C6 C7 C2 C3 5.6(3) . . . . ?
C6 C11 C10 C9 -34.4(2) . . . . ?
C8 O1 C1 O2 174.65(17) . . . . ?
C8 O1 C1 C2 -8.40(19) . . . . ?
C8 C7 C6 C11 -2.7(3) . . . . ?
C8 C7 C6 C5 -173.95(17) . . . . ?
C8 C7 C2 C1 4.79(19) . . . . ?
C8 C7 C2 C3 174.16(16) . . . . ?
C16 C15 C18 O4 175.50(17) . . . . ?
C16 C15 C18 O5 -2.9(3) . . . . ?
C16 C15 C14 O3 -2.2(2) . . . . ?
C16 C15 C14 C3 178.77(19) . . . . ?
C18 C15 C16 C17 -175.85(17) . . . . ?
C18 C15 C16 C19 63.1(2) . . . . ?
C18 C15 C14 O3 177.33(17) . . . . ?
C18 C15 C14 C3 -1.7(3) . . . . ?
C2 C7 C6 C11 164.09(18) . . . . ?
C2 C7 C6 C5 -7.2(3) . . . . ?
C2 C7 C8 O1 -9.47(19) . . . . ?
C2 C7 C8 C9 -134.60(17) . . . . ?
C2 C3 C4 C5 -1.8(3) . . . . ?
C2 C3 C14 O3 125.34(19) . . . . ?
C2 C3 C14 C15 -55.6(3) . . . . ?
C11 C6 C5 C4 -166.5(2) . . . . ?
C11 C10 C9 C8 64.7(2) . . . . ?
C14 O3 C17 C16 3.0(2) . . . . ?
C14 C3 C4 C5 173.11(18) . . . . ?
C14 C3 C2 C1 -9.0(3) . . . . ?
C14 C3 C2 C7 -175.47(17) . . . . ?
C14 C15 C16 C17 3.7(2) . . . . ?
C14 C15 C16 C19 -117.32(19) . . . . ?
C14 C15 C18 O4 -4.0(3) . . . . ?
C14 C15 C18 O5 177.60(18) . . . . ?
C17 O3 C14 C3 178.70(16) . . . . ?
C17 O3 C14 C15 -0.6(2) . . . . ?
C5 C6 C11 C10 172.58(19) . . . . ?
C5 C6 C11 C13 -65.6(3) . . . . ?
C5 C6 C11 C12 54.5(3) . . . . ?
C19 C16 C17 O3 118.31(18) . . . . ?
C13 C11 C10 C9 -157.7(2) . . . . ?
C12 C11 C10 C9 83.2(2) . . . . ?
